data_8100683
loop_
_publ_author_name
'Tinant, Bernard'
'Mahuteau-Betzer, Florence'
'Ghosez, L\'eon'

_publ_section_title
;
Crystal structure of (1R,5S,6R,7S)-7-(methyltosylamino)spiro[bicyclo
[3.2.0]-heptan-6,2'-oxirane], C~16~H~21~NO~3~S
;
_journal_issue 3
_journal_name_full 'Zeitschrift f\"ur Kristallographie - New Crystal Structures'
_journal_page_first 381
_journal_page_last 382
_journal_volume 217
_journal_year 2002
_chemical_formula_structural 'C16 H21 N O3 S'
_chemical_formula_sum 'C16 H21 N O3 S'
_chemical_formula_weight 307.40
_space_group_IT_number 4
_symmetry_cell_setting monoclinic
_symmetry_space_group_name_Hall 'P 2yb'
_symmetry_space_group_name_H-M 'P 1 21 1'
_cell_angle_alpha 90.00
_cell_angle_beta 95.08(2)
_cell_angle_gamma 90.00
_cell_formula_units_Z 2
_cell_length_a 7.413(2)
_cell_length_b 9.757(3)
_cell_length_c 10.994(3)
_cell_measurement_temperature 293(2)
_cell_volume 792.1(4)
_diffrn_ambient_temperature 293(2)
_exptl_crystal_density_diffrn 1.289
_cod_original_sg_symbol_H-M 'P 21'
_cod_database_code 8100683

loop_
_symmetry_equiv_pos_as_xyz
'x, y, z'
'-x, y+1/2, -z'

loop_
_atom_site_label
_atom_site_type_symbol
_atom_site_fract_x
_atom_site_fract_y
_atom_site_fract_z
_atom_site_U_iso_or_equiv
_atom_site_adp_type
_atom_site_occupancy
_atom_site_symmetry_multiplicity
_atom_site_Wyckoff_symbol
_atom_site_calc_flag
_atom_site_refinement_flags
_atom_site_disorder_assembly
_atom_site_disorder_group
C1 C 1.2603(4) 0.3754(4) 0.1673(3) 0.0552(7) Uani 1 2 a d . . .
H1 H 1.2873 0.3290 0.2459 0.096(4) Uiso 1 2 a calc R . .
C2 C 1.4023(4) 0.4825(5) 0.1368(4) 0.0734(10) Uani 1 2 a d . . .
H2A H 1.3639 0.5741 0.1571 0.096(4) Uiso 1 2 a calc R . .
H2B H 1.5185 0.4638 0.1813 0.096(4) Uiso 1 2 a calc R . .
C3 C 1.4144(5) 0.4689(4) 0.0019(4) 0.0709(10) Uani 1 2 a d . . .
H3A H 1.5325 0.4982 -0.0196 0.096(4) Uiso 1 2 a calc R . .
H3B H 1.3224 0.5245 -0.0427 0.096(4) Uiso 1 2 a calc R . .
C4 C 1.3846(5) 0.3186(4) -0.0278(4) 0.0691(9) Uani 1 2 a d . . .
H4A H 1.3424 0.3059 -0.1131 0.096(4) Uiso 1 2 a calc R . .
H4B H 1.4949 0.2662 -0.0094 0.096(4) Uiso 1 2 a calc R . .
C5 C 1.2413(4) 0.2773(3) 0.0542(4) 0.0575(8) Uani 1 2 a d . . .
H5 H 1.2432 0.1797 0.0754 0.096(4) Uiso 1 2 a calc R . .
C6 C 1.0510(3) 0.3353(3) 0.0227(3) 0.0453(6) Uani 1 2 a d . . .
C7 C 1.0598(3) 0.4204(3) 0.1405(2) 0.0424(6) Uani 1 2 a d . . .
H7 H 1.0517 0.5185 0.1220 0.096(4) Uiso 1 2 a calc R . .
C8 C 0.9559(6) 0.3664(5) -0.0953(3) 0.0714(10) Uani 1 2 a d . . .
H8A H 0.8822 0.4487 -0.1022 0.096(4) Uiso 1 2 a calc R . .
H8B H 1.0146 0.3429 -0.1679 0.096(4) Uiso 1 2 a calc R . .
O1 O 0.8974(3) 0.2558(3) -0.0211(3) 0.0724(8) Uani 1 2 a d . . .
S1 S 0.89238(8) 0.49287(7) 0.33130(6) 0.0523(3) Uani 1 2 a d . . .
O2 O 0.7519(3) 0.4369(4) 0.3976(2) 0.0737(8) Uani 1 2 a d . . .
O3 O 0.8700(4) 0.6237(3) 0.2723(2) 0.0693(7) Uani 1 2 a d . . .
N1 N 0.9294(3) 0.3815(3) 0.2251(2) 0.0479(6) Uani 1 2 a d . . .
C9 C 0.9240(6) 0.2360(4) 0.2620(4) 0.0695(9) Uani 1 2 a d . . .
H9A H 0.8326 0.2236 0.3177 0.096(4) Uiso 1 2 a calc R . .
H9B H 1.0397 0.2098 0.3013 0.096(4) Uiso 1 2 a calc R . .
H9C H 0.8961 0.1799 0.1911 0.096(4) Uiso 1 2 a calc R . .
C10 C 1.0905(3) 0.5022(3) 0.4317(2) 0.0479(6) Uani 1 2 a d . . .
C11 C 1.1196(4) 0.4053(4) 0.5240(3) 0.0577(7) Uani 1 2 a d . . .
H11 H 1.0312 0.3402 0.5358 0.096(4) Uiso 1 2 a calc R . .
C12 C 1.2809(5) 0.4057(4) 0.5987(3) 0.0616(8) Uani 1 2 a d . . .
H12 H 1.3008 0.3403 0.6599 0.096(4) Uiso 1 2 a calc R . .
C13 C 1.4129(4) 0.5041(4) 0.5821(3) 0.0587(7) Uani 1 2 a d . . .
C14 C 1.3804(5) 0.5996(4) 0.4911(3) 0.0618(8) Uani 1 2 a d . . .
H14 H 1.4675 0.6661 0.4803 0.096(4) Uiso 1 2 a calc R . .
C15 C 1.2219(4) 0.5994(3) 0.4152(3) 0.0546(7) Uani 1 2 a d . . .
H15 H 1.2036 0.6643 0.3534 0.096(4) Uiso 1 2 a calc R . .
C16 C 1.5876(5) 0.5036(8) 0.6638(4) 0.0866(13) Uani 1 2 a d . . .
H16A H 1.5859 0.4297 0.7213 0.096(4) Uiso 1 2 a calc R . .
H16B H 1.6004 0.5891 0.7070 0.096(4) Uiso 1 2 a calc R . .
H16C H 1.6878 0.4918 0.6151 0.096(4) Uiso 1 2 a calc R . .

loop_
_atom_site_aniso_label
_atom_site_aniso_U_11
_atom_site_aniso_U_22
_atom_site_aniso_U_33
_atom_site_aniso_U_23
_atom_site_aniso_U_13
_atom_site_aniso_U_12
C1 0.0406(14) 0.0680(18) 0.0562(16) 0.0091(14) -0.0010(11) 0.0030(12)
C2 0.0503(15) 0.089(3) 0.081(2) -0.022(2) 0.0084(14) -0.0237(19)
C3 0.0628(18) 0.060(2) 0.093(3) -0.0063(17) 0.0250(17) -0.0123(15)
C4 0.0557(18) 0.070(2) 0.085(2) -0.020(2) 0.0199(16) -0.0011(15)
C5 0.0489(15) 0.0379(12) 0.086(2) 0.0007(13) 0.0091(14) 0.0063(11)
C6 0.0441(14) 0.0392(12) 0.0525(15) -0.0085(12) 0.0041(10) -0.0026(10)
C7 0.0398(12) 0.0413(12) 0.0453(13) -0.0001(11) 0.0000(10) -0.0017(10)
C8 0.080(2) 0.081(2) 0.0506(17) -0.0135(16) -0.0111(16) 0.0051(18)
O1 0.0568(13) 0.0740(16) 0.0852(17) -0.0291(14) -0.0006(11) -0.0179(12)
S1 0.0457(4) 0.0590(4) 0.0529(4) -0.0012(3) 0.0079(2) 0.0106(3)
O2 0.0468(11) 0.108(2) 0.0677(14) -0.0017(15) 0.0141(10) 0.0036(12)
O3 0.0815(16) 0.0623(14) 0.0632(14) 0.0012(11) 0.0016(12) 0.0298(12)
N1 0.0466(12) 0.0459(12) 0.0520(13) -0.0012(10) 0.0082(10) -0.0044(9)
C9 0.082(2) 0.0515(18) 0.078(2) 0.0080(16) 0.0243(18) -0.0136(15)
C10 0.0505(13) 0.0455(13) 0.0482(14) -0.0032(12) 0.0067(10) 0.0034(12)
C11 0.0596(18) 0.0581(17) 0.0553(15) 0.0060(14) 0.0053(13) -0.0101(13)
C12 0.0659(18) 0.0668(18) 0.0510(15) 0.0071(14) -0.0012(14) -0.0035(14)
C13 0.0557(15) 0.0691(18) 0.0513(15) -0.0178(16) 0.0043(12) -0.0036(16)
C14 0.0657(19) 0.0561(17) 0.0657(18) -0.0111(14) 0.0172(14) -0.0155(14)
C15 0.0627(17) 0.0445(13) 0.0583(16) 0.0004(12) 0.0151(13) -0.0030(12)
C16 0.067(2) 0.123(4) 0.068(2) -0.021(2) -0.0066(16) -0.010(3)

loop_
_geom_bond_atom_site_label_1
_geom_bond_atom_site_label_2
_geom_bond_distance
_geom_bond_site_symmetry_2
_geom_bond_publ_flag
C1 C2 1.542(5) . ?
C1 C7 1.552(4) . ?
C1 C5 1.566(5) . ?
C1 H1 0.9800 . ?
C2 C3 1.499(6) . ?
C2 H2A 0.9700 . ?
C2 H2B 0.9700 . ?
C3 C4 1.515(5) . ?
C3 H3A 0.9700 . ?
C3 H3B 0.9700 . ?
C4 C5 1.507(5) . ?
C4 H4A 0.9700 . ?
C4 H4B 0.9700 . ?
C5 C6 1.531(4) . ?
C5 H5 0.9800 . ?
C6 O1 1.426(3) . ?
C6 C8 1.453(5) . ?
C6 C7 1.535(4) . ?
C7 N1 1.450(4) . ?
C7 H7 0.9800 . ?
C8 O1 1.442(5) . ?
C8 H8A 0.9700 . ?
C8 H8B 0.9700 . ?
S1 O2 1.431(3) . ?
S1 O3 1.435(3) . ?
S1 N1 1.635(3) . ?
S1 C10 1.760(3) . ?
N1 C9 1.479(4) . ?
C9 H9A 0.9600 . ?
C9 H9B 0.9600 . ?
C9 H9C 0.9600 . ?
C10 C15 1.383(4) . ?
C10 C11 1.390(4) . ?
C11 C12 1.389(5) . ?
C11 H11 0.9300 . ?
C12 C13 1.395(5) . ?
C12 H12 0.9300 . ?
C13 C14 1.372(5) . ?
C13 C16 1.509(4) . ?
C14 C15 1.379(5) . ?
C14 H14 0.9300 . ?
C15 H15 0.9300 . ?
C16 H16A 0.9600 . ?
C16 H16B 0.9600 . ?
C16 H16C 0.9600 . ?

loop_
_cod_related_entry_id
_cod_related_entry_database
_cod_related_entry_code
1 ChemSpider 21183680
